data_8107376
loop_
_publ_author_name
'Khayrullaev, Giyosiddin'
'Torambetov, Batirbay'
'Kadirova, Shakhnoza'
'Vaksler, Yevhenii'

_publ_section_title
;
 The crystal structure of
 3,3&#x2032;-disulfanediyldi(1H-1,2,4-triazol-5-amine) monohydrate,
 C4H8N8OS2
;
_journal_issue 1
_journal_name_full 'Zeitschrift f\"ur Kristallographie - New Crystal Structures'
_journal_page_first 141
_journal_page_last 144
_journal_paper_doi 10.1515/ncrs-2022-0519
_journal_volume 238
_journal_year 2023
_chemical_formula_moiety 'C4 H6 N8 S2, H2 O'
_chemical_formula_sum 'C4 H8 N8 O S2'
_chemical_formula_weight 248.30
_chemical_melting_point 553.15
_chemical_name_common
;
'3,3'-disulfanediyldi(1H-1,2,4-triazol-5-amine) monohydrate'
;
_chemical_name_systematic
;
'3,3'-disulfanediyldi(1H-1,2,4-triazol-5-amine) monohydrate'
;
_space_group_crystal_system triclinic
_space_group_IT_number 2
_space_group_name_Hall '-P 1'
_space_group_name_H-M_alt 'P -1'
_atom_sites_solution_hydrogens difmap
_atom_sites_solution_primary direct
_atom_sites_solution_secondary difmap
_audit_creation_method
;
Olex2 1.5
(compiled 2022.04.07 svn.rca3783a0 for OlexSys, GUI svn.r6498)
;
_cell_angle_alpha 91.481(5)
_cell_angle_beta 108.906(5)
_cell_angle_gamma 110.678(6)
_cell_formula_units_Z 2
_cell_length_a 7.4377(5)
_cell_length_b 7.5032(5)
_cell_length_c 10.0964(6)
_cell_measurement_reflns_used 2337
_cell_measurement_temperature 293(2)
_cell_measurement_theta_max 33.7380
_cell_measurement_theta_min 4.3370
_cell_volume 492.41(6)
_computing_cell_refinement 'CrysAlis^Pro^, Ver. 1.171.39.46 [1]'
_computing_data_collection 'CrysAlis^Pro^, Ver. 1.171.39.46 [1]'
_computing_data_reduction 'CrysAlis^Pro^, Ver. 1.171.39.46 [1]'
_computing_molecular_graphics 'Olex2 1.5 [4]'
_computing_publication_material 'Olex2 1.5 [4]'
_computing_structure_refinement 'SHELXL-2017/1 [3]'
_computing_structure_solution 'SHELXT-2014/5 [2]'
_diffrn_ambient_temperature 293(2)
_diffrn_detector 'CCD plate'
_diffrn_detector_area_resol_mean 16.1827
_diffrn_detector_type Sapphire3
_diffrn_measured_fraction_theta_full 0.996
_diffrn_measured_fraction_theta_max 0.896
_diffrn_measurement_details
;
List of Runs (angles in degrees, time in seconds):

  # Type    Start    End  Width  t~exp~   \w     \q     \k     \f   Frames
--------------------------------------------------------------------------
  1  \w    -76.00 -50.00   1.00   10.00    --  -30.68-178.00  30.00   26
  2  \w    -99.00  -2.00   1.00   10.00    --  -30.68 -77.00  60.00   97
  3  \w     21.00  69.00   1.00   10.00    --   32.08 -99.00   0.00   48
  4  \w     74.00 109.00   1.00   10.00    --   32.08-178.00 -90.00   35
  5  \w    -35.00  42.00   1.00   10.00    --   32.08 -57.00-180.00   77
  6  \w     26.00  74.00   1.00   10.00    --   32.08 -99.00-120.00   48
  7  \w    -41.00  74.00   1.00   10.00    --   32.08 -19.00-120.00  115
;
_diffrn_measurement_device 'four-circle diffractometer'
_diffrn_measurement_device_type 'Xcalibur, Sapphire3'
_diffrn_measurement_method '\w scans'
_diffrn_radiation_monochromator graphite
_diffrn_radiation_probe x-ray
_diffrn_radiation_type 'Mo K\a'
_diffrn_radiation_wavelength 0.71073
_diffrn_reflns_av_R_equivalents 0.0518
_diffrn_reflns_av_unetI/netI 0.0633
_diffrn_reflns_Laue_measured_fraction_full 0.996
_diffrn_reflns_Laue_measured_fraction_max 0.896
_diffrn_reflns_limit_h_max 11
_diffrn_reflns_limit_h_min -11
_diffrn_reflns_limit_k_max 8
_diffrn_reflns_limit_k_min -11
_diffrn_reflns_limit_l_max 15
_diffrn_reflns_limit_l_min -13
_diffrn_reflns_number 6011
_diffrn_reflns_point_group_measured_fraction_full 0.996
_diffrn_reflns_point_group_measured_fraction_max 0.896
_diffrn_reflns_theta_full 25.242
_diffrn_reflns_theta_max 34.572
_diffrn_reflns_theta_min 3.133
_diffrn_source 'fine-focus sealed X-ray tube'
_exptl_absorpt_coefficient_mu 0.530
_exptl_absorpt_correction_T_max 1.00000
_exptl_absorpt_correction_T_min 0.60884
_exptl_absorpt_correction_type multi-scan
_exptl_absorpt_process_details
;
CrysAlisPro 1.171.39.46 (Rigaku Oxford Diffraction, 2018)
Empirical absorption correction using spherical harmonics,
 implemented in SCALE3 ABSPACK scaling algorithm.
;
_exptl_crystal_colour yellow
_exptl_crystal_density_diffrn 1.675
_exptl_crystal_description block
_exptl_crystal_F_000 256
_exptl_crystal_size_max 0.21
_exptl_crystal_size_mid 0.08
_exptl_crystal_size_min 0.04
_refine_diff_density_max 0.529
_refine_diff_density_min -0.677
_refine_diff_density_rms 0.099
_refine_ls_extinction_coef 0.12(2)
_refine_ls_extinction_method 'SHELXL-2017/1 [3]'
_refine_ls_goodness_of_fit_ref 1.054
_refine_ls_hydrogen_treatment refxyz
_refine_ls_matrix_type full
_refine_ls_number_parameters 161
_refine_ls_number_reflns 3756
_refine_ls_number_restraints 0
_refine_ls_restrained_S_all 1.054
_refine_ls_R_factor_all 0.0759
_refine_ls_R_factor_gt 0.0653
_refine_ls_shift/su_max 0.000
_refine_ls_shift/su_mean 0.000
_refine_ls_structure_factor_coef Fsqd
_refine_ls_weighting_details 'w=1/[\s^2^(Fo^2^)+(0.1002P)^2^] where P=(Fo^2^+2Fc^2^)/3'
_refine_ls_weighting_scheme calc
_refine_ls_wR_factor_gt 0.1703
_refine_ls_wR_factor_ref 0.1888
_reflns_Friedel_coverage 0.000
_reflns_Friedel_fraction_full .
_reflns_Friedel_fraction_max .
_reflns_number_gt 2735
_reflns_number_total 3756
_reflns_threshold_expression 'I > 2\s(I)'
_cod_data_source_file suppl_j_ncrs-2022-0519_suppl.cif
_cod_data_source_block exp_1115
_cod_database_code 8107376
_shelx_space_group_comment
;
The symmetry employed for this shelxl refinement is uniquely defined
by the following loop, which should always be used as a source of
symmetry information in preference to the above space-group names.
They are only intended as comments.
;
_shelx_estimated_absorpt_t_min 0.897
_shelx_estimated_absorpt_t_max 0.979

loop_
_space_group_symop_operation_xyz
'x, y, z'
'-x, -y, -z'

loop_
_atom_site_label
_atom_site_type_symbol
_atom_site_fract_x
_atom_site_fract_y
_atom_site_fract_z
_atom_site_U_iso_or_equiv
_atom_site_adp_type
_atom_site_occupancy
_atom_site_site_symmetry_order
_atom_site_calc_flag
_atom_site_refinement_flags_posn
_atom_site_refinement_flags_adp
_atom_site_refinement_flags_occupancy
_atom_site_disorder_assembly
_atom_site_disorder_group
S1 S 0.29972(7) 0.72566(8) 0.30807(5) 0.03682(18) Uani 1 1 d . . . . .
S2 S 0.21071(8) 0.47769(7) 0.17452(5) 0.03850(18) Uani 1 1 d . . . . .
N1 N 0.8036(3) 0.8474(3) 0.61537(17) 0.0377(4) Uani 1 1 d . . . . .
H1 H 0.884(4) 0.904(4) 0.708(3) 0.045 Uiso 1 1 d . U . . .
N2 N 0.6040(3) 0.8373(3) 0.55991(17) 0.0383(4) Uani 1 1 d . . . . .
N3 N 0.6859(3) 0.7014(3) 0.39612(17) 0.0377(4) Uani 1 1 d . . . . .
N4 N 0.2515(3) 0.4228(2) -0.07112(17) 0.0359(4) Uani 1 1 d . . . . .
N5 N 0.3103(3) 0.5301(2) -0.16967(17) 0.0348(4) Uani 1 1 d . . . . .
H5 H 0.327(4) 0.475(4) -0.243(3) 0.042 Uiso 1 1 d . U . . .
N6 N 0.3530(2) 0.7430(2) 0.00397(16) 0.0324(3) Uani 1 1 d . . . . .
N7 N 1.0282(3) 0.7444(4) 0.5428(3) 0.0545(6) Uani 1 1 d . . . . .
H7A H 1.049(5) 0.698(5) 0.483(4) 0.065 Uiso 1 1 d . U . . .
H7B H 1.121(5) 0.799(5) 0.615(4) 0.065 Uiso 1 1 d . U . . .
N8 N 0.4374(3) 0.8630(3) -0.19473(19) 0.0415(4) Uani 1 1 d . . . . .
H8A H 0.509(4) 0.991(4) -0.141(3) 0.050 Uiso 1 1 d . U . . .
H8B H 0.470(5) 0.828(4) -0.263(3) 0.050 Uiso 1 1 d . U . . .
C1 C 0.5435(3) 0.7507(3) 0.42828(18) 0.0317(4) Uani 1 1 d . . . . .
C2 C 0.8473(3) 0.7649(3) 0.5182(2) 0.0354(4) Uani 1 1 d . . . . .
C3 C 0.2795(3) 0.5580(3) 0.02805(18) 0.0311(4) Uani 1 1 d . . . . .
C4 C 0.3735(3) 0.7184(3) -0.12133(19) 0.0316(4) Uani 1 1 d . . . . .
O1 O 0.9159(3) 0.9844(3) 0.1167(2) 0.0601(5) Uani 1 1 d . . . . .
H1A H 0.857(6) 0.860(6) 0.107(4) 0.090 Uiso 1 1 d . U . . .
H1B H 0.846(6) 1.064(6) 0.074(4) 0.090 Uiso 1 1 d . U . . .

loop_
_atom_site_aniso_label
_atom_site_aniso_U_11
_atom_site_aniso_U_22
_atom_site_aniso_U_33
_atom_site_aniso_U_23
_atom_site_aniso_U_13
_atom_site_aniso_U_12
S1 0.0347(3) 0.0470(3) 0.0322(3) 0.0008(2) 0.0145(2) 0.0176(2)
S2 0.0373(3) 0.0366(3) 0.0338(3) 0.00157(19) 0.0132(2) 0.0049(2)
N1 0.0400(9) 0.0420(9) 0.0275(7) -0.0019(6) 0.0090(7) 0.0149(7)
N2 0.0420(9) 0.0479(9) 0.0279(7) -0.0020(6) 0.0141(7) 0.0195(8)
N3 0.0356(8) 0.0459(9) 0.0311(7) -0.0033(6) 0.0123(6) 0.0155(7)
N4 0.0375(8) 0.0365(8) 0.0324(7) -0.0016(6) 0.0110(6) 0.0146(7)
N5 0.0362(8) 0.0386(8) 0.0291(7) -0.0036(6) 0.0101(6) 0.0157(7)
N6 0.0322(7) 0.0347(7) 0.0295(7) -0.0020(5) 0.0130(6) 0.0104(6)
N7 0.0410(10) 0.0803(17) 0.0429(10) -0.0030(10) 0.0095(9) 0.0297(11)
N8 0.0498(10) 0.0423(9) 0.0352(8) 0.0011(7) 0.0233(8) 0.0140(8)
C1 0.0338(8) 0.0361(9) 0.0258(7) 0.0001(6) 0.0134(6) 0.0119(7)
C2 0.0368(9) 0.0395(9) 0.0303(8) 0.0024(7) 0.0130(7) 0.0142(8)
C3 0.0266(8) 0.0364(9) 0.0270(7) -0.0007(6) 0.0074(6) 0.0106(7)
C4 0.0281(8) 0.0375(9) 0.0286(7) -0.0018(6) 0.0104(6) 0.0121(7)
O1 0.0602(12) 0.0445(9) 0.0529(10) -0.0044(8) 0.0030(9) 0.0106(9)

loop_
_atom_type_symbol
_atom_type_description
_atom_type_scat_dispersion_real
_atom_type_scat_dispersion_imag
_atom_type_scat_source
C C 0.0033 0.0016 'International Tables Vol C Tables 4.2.6.8 and 6.1.1.4'
H H 0.0000 0.0000 'International Tables Vol C Tables 4.2.6.8 and 6.1.1.4'
N N 0.0061 0.0033 'International Tables Vol C Tables 4.2.6.8 and 6.1.1.4'
O O 0.0106 0.0060 'International Tables Vol C Tables 4.2.6.8 and 6.1.1.4'
S S 0.1246 0.1234 'International Tables Vol C Tables 4.2.6.8 and 6.1.1.4'

loop_
_geom_angle_atom_site_label_1
_geom_angle_atom_site_label_2
_geom_angle_atom_site_label_3
_geom_angle
_geom_angle_site_symmetry_1
_geom_angle_site_symmetry_3
C1 S1 S2 103.41(7) . .
C3 S2 S1 103.93(7) . .
N2 N1 H1 120.0(18) . .
C2 N1 H1 130.0(19) . .
C2 N1 N2 109.94(16) . .
C1 N2 N1 101.88(16) . .
C2 N3 C1 102.44(16) . .
C3 N4 N5 101.87(16) . .
N4 N5 H5 120.8(17) . .
C4 N5 N4 109.36(15) . .
C4 N5 H5 128.5(18) . .
C4 N6 C3 101.90(16) . .
H7A N7 H7B 119(3) . .
C2 N7 H7A 121(2) . .
C2 N7 H7B 119(3) . .
H8A N8 H8B 121(3) . .
C4 N8 H8A 116.2(17) . .
C4 N8 H8B 114(2) . .
N2 C1 S1 118.63(15) . .
N2 C1 N3 115.28(17) . .
N3 C1 S1 125.90(13) . .
N1 C2 N3 110.43(18) . .
N1 C2 N7 123.9(2) . .
N3 C2 N7 125.6(2) . .
N4 C3 S2 116.29(15) . .
N4 C3 N6 116.12(17) . .
N6 C3 S2 127.57(14) . .
N5 C4 N8 124.21(17) . .
N6 C4 N5 110.71(17) . .
N6 C4 N8 124.96(18) . .
H1A O1 H1B 123(3) . .

loop_
_geom_bond_atom_site_label_1
_geom_bond_atom_site_label_2
_geom_bond_distance
_geom_bond_site_symmetry_2
S1 S2 2.0348(7) .
S1 C1 1.7659(19) .
S2 C3 1.7694(19) .
N1 H1 0.92(3) .
N1 N2 1.379(3) .
N1 C2 1.330(3) .
N2 C1 1.324(2) .
N3 C1 1.362(2) .
N3 C2 1.340(2) .
N4 N5 1.380(2) .
N4 C3 1.319(2) .
N5 H5 0.90(3) .
N5 C4 1.342(3) .
N6 C3 1.361(2) .
N6 C4 1.338(2) .
N7 H7A 0.78(4) .
N7 H7B 0.80(4) .
N7 C2 1.351(3) .
N8 H8A 0.96(3) .
N8 H8B 0.87(3) .
N8 C4 1.363(3) .
O1 H1A 0.86(4) .
O1 H1B 0.95(4) .

loop_
_geom_hbond_atom_site_label_D
_geom_hbond_atom_site_label_H
_geom_hbond_atom_site_label_A
_geom_hbond_distance_DH
_geom_hbond_distance_HA
_geom_hbond_distance_DA
_geom_hbond_angle_DHA
_geom_hbond_site_symmetry_A
_geom_hbond_publ_flag
N1 H1 O1 0.92(3) 1.84(3) 2.751(2) 169(3) 2_776 yes
N5 H5 N3 0.90(3) 1.97(3) 2.849(2) 166(3) 2_665 yes
N7 H7B N8 0.80(4) 2.38(3) 3.133(3) 157(3) 1_656 yes
N8 H8A N6 0.96(3) 2.11(3) 3.063(3) 172(3) 2_675 yes
N8 H8B N2 0.87(3) 2.30(3) 3.137(2) 162(3) 1_554 yes
O1 H1A N4 0.86(4) 1.96(4) 2.822(3) 172(4) 2_665 yes
O1 H1B N6 0.95(4) 2.39(4) 3.333(3) 171(4) 2_675 yes

loop_
_geom_torsion_atom_site_label_1
_geom_torsion_atom_site_label_2
_geom_torsion_atom_site_label_3
_geom_torsion_atom_site_label_4
_geom_torsion
_geom_torsion_site_symmetry_1
_geom_torsion_site_symmetry_2
_geom_torsion_site_symmetry_3
_geom_torsion_site_symmetry_4
S1 S2 C3 N4 175.17(13) . . . .
S1 S2 C3 N6 -6.68(18) . . . .
S2 S1 C1 N2 -149.61(15) . . . .
S2 S1 C1 N3 35.62(18) . . . .
N1 N2 C1 S1 -174.02(14) . . . .
N1 N2 C1 N3 1.3(2) . . . .
N2 N1 C2 N3 1.3(2) . . . .
N2 N1 C2 N7 -176.9(2) . . . .
N4 N5 C4 N6 -2.2(2) . . . .
N4 N5 C4 N8 -178.44(18) . . . .
N5 N4 C3 S2 177.65(12) . . . .
N5 N4 C3 N6 -0.7(2) . . . .
C1 N3 C2 N1 -0.5(2) . . . .
C1 N3 C2 N7 177.7(2) . . . .
C2 N1 N2 C1 -1.5(2) . . . .
C2 N3 C1 S1 174.35(15) . . . .
C2 N3 C1 N2 -0.6(2) . . . .
C3 N4 N5 C4 1.7(2) . . . .
C3 N6 C4 N5 1.7(2) . . . .
C3 N6 C4 N8 177.83(18) . . . .
C4 N6 C3 S2 -178.71(14) . . . .
C4 N6 C3 N4 -0.6(2) . . . .

loop_
_cod_changelog_entry_id
_cod_changelog_entry_author
_cod_changelog_entry_date
_cod_changelog_entry_text
1 'Vaitkus, Antanas' 2023-06-29T19:05:11+03:00
;
 Corrected the malformed GEOM_HBOND loop by introducing the
 '_geom_hbond_publ_flag' data item. Restored the '_refine_diff_density_max',
 '_refine_diff_density_min', '_refine_diff_density_rms' and '_shelx_res_file'
 data items that were incorrectly treated as a single concatenated value of
 the '_geom_hbond_site_symmetry_A' data item.
;
